data_4082470
loop_
_publ_author_name
'Dierick, Steve'
'Dewez, Damien F.'
'Mark\'o, Istv\'an E.'

_publ_section_title
;
 IPr*(2-Np)---An Exceedingly Bulky N-Heterocyclic Carbene
;
_journal_issue 3
_journal_name_full Organometallics
_journal_page_first 677
_journal_paper_doi 10.1021/om4008955
_journal_volume 33
_journal_year 2014
_chemical_formula_moiety 'C101 H72 Ag Cl N2, 2(C H Cl3)'
_chemical_formula_sum 'C103 H74 Ag Cl7 N2'
_chemical_formula_weight 1695.66
_chemical_name_systematic
; 
 ? 
;
_space_group_IT_number 2
_symmetry_cell_setting triclinic
_symmetry_space_group_name_Hall '-P 1'
_symmetry_space_group_name_H-M 'P -1'
_atom_sites_solution_hydrogens geom
_atom_sites_solution_primary direct
_atom_sites_solution_secondary difmap
_audit_creation_method SHELXL-97
_cell_angle_alpha 73.245(5)
_cell_angle_beta 82.809(6)
_cell_angle_gamma 77.903(6)
_cell_formula_units_Z 2
_cell_length_a 14.0393(11)
_cell_length_b 14.4179(10)
_cell_length_c 24.8519(17)
_cell_measurement_reflns_used 6891
_cell_measurement_temperature 150(2)
_cell_measurement_theta_max 21.4444
_cell_measurement_theta_min 2.7618
_cell_volume 4698.6(6)
_computing_cell_refinement
;
CrysAlisPro, Agilent Technologies,
Version 1.171.35.19 (release 27-10-2011 CrysAlis171 .NET)
(compiled Oct 27 2011,15:02:11)
;
_computing_data_collection MAR
_computing_data_reduction
;
CrysAlisPro, Agilent Technologies,
Version 1.171.35.19 (release 27-10-2011 CrysAlis171 .NET)
(compiled Oct 27 2011,15:02:11)
;
_computing_structure_refinement 'SHELXL-97 (Sheldrick, 1997)'
_computing_structure_solution 'SHELXS-97 (Sheldrick, 1990)'
_diffrn_ambient_temperature 150(2)
_diffrn_measured_fraction_theta_full 0.949
_diffrn_measured_fraction_theta_max 0.949
_diffrn_measurement_device_type 'MAR345 image plate'
_diffrn_measurement_method '191 images, \D\F 1.0\% '
_diffrn_radiation_monochromator 'Xenocs Fox3D mirror'
_diffrn_radiation_source 'Rigaku UltraX 18 rotating anode'
_diffrn_radiation_type MoK\a
_diffrn_radiation_wavelength 0.71073
_diffrn_reflns_av_R_equivalents 0.0608
_diffrn_reflns_av_sigmaI/netI 0.0868
_diffrn_reflns_limit_h_max 14
_diffrn_reflns_limit_h_min -14
_diffrn_reflns_limit_k_max 14
_diffrn_reflns_limit_k_min -14
_diffrn_reflns_limit_l_max 25
_diffrn_reflns_limit_l_min -25
_diffrn_reflns_number 21145
_diffrn_reflns_theta_full 21.49
_diffrn_reflns_theta_max 21.49
_diffrn_reflns_theta_min 2.77
_exptl_absorpt_coefficient_mu 0.459
_exptl_absorpt_correction_T_max 1.00000
_exptl_absorpt_correction_T_min 0.90556
_exptl_absorpt_correction_type multi-scan
_exptl_absorpt_process_details
;
CrysAlisPro, Agilent Technologies,
Version 1.171.35.19 (release 27-10-2011 CrysAlis171 .NET)
(compiled Oct 27 2011,15:02:11)
Empirical absorption correction using spherical harmonics,
 implemented in SCALE3 ABSPACK scaling algorithm.
;
_exptl_crystal_colour colourless
_exptl_crystal_density_diffrn 1.199
_exptl_crystal_density_method 'not measured'
_exptl_crystal_description block
_exptl_crystal_F_000 1744
_exptl_crystal_size_max 0.35
_exptl_crystal_size_mid 0.22
_exptl_crystal_size_min 0.17
_platon_squeeze_details
;
disordered CHCl3 molecules with partial occupation were omitted
from the refinement and added as a diffuse contribution to the
data.
;
_refine_diff_density_max 1.018
_refine_diff_density_min -0.688
_refine_diff_density_rms 0.096
_refine_ls_extinction_method none
_refine_ls_goodness_of_fit_ref 1.006
_refine_ls_hydrogen_treatment constr
_refine_ls_matrix_type full
_refine_ls_number_parameters 1239
_refine_ls_number_reflns 10243
_refine_ls_number_restraints 1075
_refine_ls_restrained_S_all 0.979
_refine_ls_R_factor_all 0.1080
_refine_ls_R_factor_gt 0.0784
_refine_ls_shift/su_max 0.001
_refine_ls_shift/su_mean 0.000
_refine_ls_structure_factor_coef Fsqd
_refine_ls_weighting_details 'calc w=1/[\s^2^(Fo^2^)+(0.1592P)^2^+0.0000P] where P=(Fo^2^+2Fc^2^)/3'
_refine_ls_weighting_scheme calc
_refine_ls_wR_factor_gt 0.2142
_refine_ls_wR_factor_ref 0.2356
_reflns_number_gt 6944
_reflns_number_total 10243
_reflns_threshold_expression >2sigma(I)
_cod_data_source_file om4008955_si_002.cif
_cod_data_source_block dd138agnew
_cod_database_code 4082470

loop_
_symmetry_equiv_pos_as_xyz
'x, y, z'
'-x, -y, -z'

loop_
_atom_site_label
_atom_site_type_symbol
_atom_site_fract_x
_atom_site_fract_y
_atom_site_fract_z
_atom_site_U_iso_or_equiv
_atom_site_adp_type
_atom_site_occupancy
_atom_site_symmetry_multiplicity
_atom_site_calc_flag
_atom_site_refinement_flags
_atom_site_disorder_assembly
_atom_site_disorder_group
Ag1 Ag 0.78440(3) 0.23772(3) 0.749682(15) 0.05317(12) Uani 1 1 d . . .
Cl2 Cl 0.61953(11) 0.24061(14) 0.74659(10) 0.1152(6) Uani 1 1 d . . .
C3 C 0.9307(3) 0.2396(3) 0.75199(17) 0.0388(13) Uani 1 1 d . . .
N4 N 0.9771(2) 0.2406(3) 0.79560(13) 0.0367(10) Uani 1 1 d . . .
C5 C 1.0752(3) 0.2469(3) 0.78016(19) 0.0464(13) Uani 1 1 d . . .
H5 H 1.1224 0.2490 0.8039 0.056 Uiso 1 1 calc R . .
C6 C 1.0898(3) 0.2496(3) 0.7260(2) 0.0467(14) Uani 1 1 d . . .
H6 H 1.1495 0.2542 0.7035 0.056 Uiso 1 1 calc R . .
N7 N 1.0016(3) 0.2444(3) 0.70830(14) 0.0388(10) Uani 1 1 d . . .
C8 C 0.9249(3) 0.2444(3) 0.84826(18) 0.0434(13) Uani 1 1 d . . .
C9 C 0.8857(3) 0.3339(3) 0.85985(18) 0.0449(13) Uani 1 1 d . . .
C10 C 0.8322(4) 0.3325(4) 0.91106(19) 0.0516(14) Uani 1 1 d . . .
H10 H 0.8049 0.3932 0.9196 0.062 Uiso 1 1 calc R . .
C11 C 0.8175(4) 0.2448(4) 0.95019(19) 0.0551(15) Uani 1 1 d . . .
C12 C 0.8567(4) 0.1554(4) 0.93781(19) 0.0538(15) Uani 1 1 d . . .
H12 H 0.8464 0.0957 0.9645 0.065 Uiso 1 1 calc R . .
C13 C 0.9109(3) 0.1519(3) 0.88689(19) 0.0479(13) Uani 1 1 d . B .
C14 C 0.7608(5) 0.2454(4) 1.0058(2) 0.0739(19) Uani 1 1 d . . .
H14A H 0.7015 0.2184 1.0079 0.111 Uiso 1 1 calc R . .
H14B H 0.7428 0.3132 1.0089 0.111 Uiso 1 1 calc R . .
H14C H 0.8011 0.2051 1.0366 0.111 Uiso 1 1 calc R . .
C15 C 0.8998(3) 0.4320(3) 0.8153(2) 0.0476(14) Uani 1 1 d . . .
H15 H 0.9417 0.4127 0.7833 0.057 Uiso 1 1 calc R . .
C16 C 0.8081(3) 0.4932(3) 0.79105(19) 0.0544(15) Uani 1 1 d D . .
C17 C 0.8114(4) 0.5939(4) 0.7581(2) 0.0660(17) Uani 1 1 d D . .
H17 H 0.8702 0.6186 0.7543 0.079 Uiso 1 1 calc R . .
C18 C 0.7326(4) 0.6530(4) 0.7329(2) 0.076(2) Uani 1 1 d D . .
H18 H 0.7366 0.7192 0.7130 0.091 Uiso 1 1 calc R . .
C19 C 0.6448(3) 0.6195(4) 0.7354(2) 0.0634(18) Uani 1 1 d D . .
C20 C 0.6392(3) 0.5210(3) 0.7653(2) 0.0595(16) Uani 1 1 d D . .
C21 C 0.7235(3) 0.4592(4) 0.7928(2) 0.0562(15) Uani 1 1 d D . .
H21 H 0.7203 0.3928 0.8128 0.067 Uiso 1 1 calc R . .
C22 C 0.5600(4) 0.6818(4) 0.7104(2) 0.081(2) Uani 1 1 d D . .
H22 H 0.5621 0.7492 0.6925 0.098 Uiso 1 1 calc R . .
C23 C 0.4786(4) 0.6490(4) 0.7113(3) 0.091(2) Uani 1 1 d D . .
H23 H 0.4242 0.6914 0.6926 0.109 Uiso 1 1 calc R . .
C24 C 0.4737(4) 0.5501(5) 0.7404(3) 0.096(2) Uani 1 1 d D . .
H24 H 0.4147 0.5268 0.7419 0.116 Uiso 1 1 calc R . .
C25 C 0.5518(4) 0.4873(4) 0.7664(3) 0.076(2) Uani 1 1 d D . .
H25 H 0.5471 0.4209 0.7853 0.091 Uiso 1 1 calc R . .
C26 C 0.9580(3) 0.4907(3) 0.83789(18) 0.0515(14) Uani 1 1 d D . .
C27 C 0.9138(4) 0.5449(3) 0.87687(19) 0.0554(15) Uani 1 1 d D . .
H27 H 0.8475 0.5437 0.8901 0.066 Uiso 1 1 calc R . .
C28 C 0.9647(3) 0.5986(3) 0.8956(2) 0.0573(15) Uani 1 1 d D . .
H28 H 0.9335 0.6333 0.9222 0.069 Uiso 1 1 calc R . .
C29 C 1.0616(3) 0.6038(3) 0.87662(18) 0.0544(15) Uani 1 1 d D . .
C30 C 1.1080(3) 0.5525(3) 0.83566(19) 0.0536(15) Uani 1 1 d D . .
C31 C 1.0528(3) 0.4949(3) 0.81787(19) 0.0519(15) Uani 1 1 d D . .
H31 H 1.0826 0.4589 0.7917 0.062 Uiso 1 1 calc R . .
C32 C 1.1164(4) 0.6628(4) 0.8930(2) 0.0681(17) Uani 1 1 d D . .
H32 H 1.0871 0.6997 0.9188 0.082 Uiso 1 1 calc R . .
C33 C 1.2097(4) 0.6669(4) 0.8721(2) 0.0752(18) Uani 1 1 d D . .
H33 H 1.2450 0.7061 0.8840 0.090 Uiso 1 1 calc R . .
C34 C 1.2555(4) 0.6148(4) 0.8334(2) 0.088(2) Uani 1 1 d D . .
H34 H 1.3210 0.6191 0.8192 0.106 Uiso 1 1 calc R . .
C35 C 1.2056(4) 0.5579(4) 0.8163(2) 0.0757(18) Uani 1 1 d D . .
H35 H 1.2375 0.5212 0.7909 0.091 Uiso 1 1 calc R . .
C36 C 0.9550(3) 0.0565(3) 0.87186(18) 0.0417(13) Uani 1 1 d . . .
H36 H 0.9465 0.0681 0.8309 0.050 Uiso 1 1 calc R A 1
C37 C 1.0615(5) 0.0304(5) 0.8790(3) 0.0419(19) Uani 0.647(4) 1 d PDU B 1
C38 C 1.1056(4) 0.0614(5) 0.9185(3) 0.049(2) Uani 0.647(4) 1 d PDU B 1
H38 H 1.0654 0.0998 0.9409 0.059 Uiso 0.647(4) 1 calc PR B 1
C39 C 1.2034(5) 0.0371(5) 0.9248(3) 0.058(2) Uani 0.647(4) 1 d PDU B 1
H39 H 1.2298 0.0559 0.9526 0.069 Uiso 0.647(4) 1 calc PR B 1
C40 C 1.2651(4) -0.0150(5) 0.8906(3) 0.056(2) Uani 0.647(4) 1 d PDU B 1
C41 C 1.2255(4) -0.0451(5) 0.8499(3) 0.054(2) Uani 0.647(4) 1 d PDU B 1
C42 C 1.1225(4) -0.0195(5) 0.8445(3) 0.0465(19) Uani 0.647(4) 1 d PDU B 1
H42 H 1.0955 -0.0371 0.8165 0.056 Uiso 0.647(4) 1 calc PR B 1
C43 C 1.3681(5) -0.0417(6) 0.8954(4) 0.078(2) Uani 0.647(4) 1 d PDU B 1
H43 H 1.3968 -0.0196 0.9209 0.094 Uiso 0.647(4) 1 calc PR B 1
C44 C 1.4246(6) -0.0966(6) 0.8650(3) 0.081(3) Uani 0.647(4) 1 d PDU B 1
H44 H 1.4926 -0.1149 0.8703 0.097 Uiso 0.647(4) 1 calc PR B 1
C45 C 1.3863(5) -0.1283(6) 0.8253(3) 0.070(2) Uani 0.647(4) 1 d PDU B 1
H45 H 1.4276 -0.1673 0.8037 0.085 Uiso 0.647(4) 1 calc PR B 1
C46 C 1.2883(5) -0.1019(6) 0.8184(3) 0.065(2) Uani 0.647(4) 1 d PDU B 1
H46 H 1.2620 -0.1228 0.7914 0.078 Uiso 0.647(4) 1 calc PR B 1
C37B C 1.0709(13) 0.0230(10) 0.8716(6) 0.061(3) Uani 0.353(4) 1 d PDU B 2
C38B C 1.1087(12) -0.0365(10) 0.8335(5) 0.049(3) Uani 0.353(4) 1 d PDU B 2
H38B H 1.0681 -0.0541 0.8117 0.059 Uiso 0.353(4) 1 calc PR B 2
C39B C 1.2129(11) -0.0673(11) 0.8311(7) 0.055(3) Uani 0.353(4) 1 d PU B 2
H39B H 1.2442 -0.1020 0.8046 0.066 Uiso 0.353(4) 1 calc PR B 2
C40B C 1.2682(12) -0.0466(12) 0.8673(6) 0.054(3) Uani 0.353(4) 1 d PU B 2
C41B C 1.2250(13) 0.0147(14) 0.9022(7) 0.063(3) Uani 0.353(4) 1 d PU B 2
C42B C 1.1239(12) 0.0443(12) 0.9052(7) 0.051(3) Uani 0.353(4) 1 d PU B 2
H42B H 1.0931 0.0799 0.9314 0.061 Uiso 0.353(4) 1 calc PR B 2
C43B C 1.3715(12) -0.0830(13) 0.8681(7) 0.066(3) Uani 0.353(4) 1 d PU B 2
H43B H 1.4026 -0.1256 0.8456 0.080 Uiso 0.353(4) 1 calc PR B 2
C44B C 1.4226(15) -0.0567(15) 0.9002(8) 0.084(3) Uani 0.353(4) 1 d PU B 2
H44B H 1.4917 -0.0721 0.8951 0.101 Uiso 0.353(4) 1 calc PR B 2
C45B C 1.3804(13) -0.0048(13) 0.9439(8) 0.080(3) Uani 0.353(4) 1 d PU B 2
H45B H 1.4187 0.0022 0.9709 0.096 Uiso 0.353(4) 1 calc PR B 2
C46B C 1.2820(12) 0.0322(13) 0.9423(7) 0.078(3) Uani 0.353(4) 1 d PU B 2
H46B H 1.2508 0.0696 0.9675 0.093 Uiso 0.353(4) 1 calc PR B 2
C47 C 0.9004(3) -0.0278(3) 0.90448(18) 0.0486(14) Uani 1 1 d D B .
C48 C 0.8033(4) -0.0219(4) 0.8903(2) 0.0713(18) Uani 1 1 d D . .
H48 H 0.7741 0.0342 0.8628 0.086 Uiso 1 1 calc R B .
C49 C 0.7513(4) -0.0959(4) 0.9159(2) 0.0767(19) Uani 1 1 d D B .
H49 H 0.6872 -0.0909 0.9054 0.092 Uiso 1 1 calc R . .
C50 C 0.7921(3) -0.1781(3) 0.9569(2) 0.0588(16) Uani 1 1 d D . .
C51 C 0.8874(4) -0.1849(3) 0.97289(19) 0.0584(16) Uani 1 1 d D B .
C52 C 0.9403(3) -0.1067(3) 0.94360(18) 0.0474(14) Uani 1 1 d D . .
H52 H 1.0053 -0.1116 0.9525 0.057 Uiso 1 1 calc R B .
C53 C 0.7403(4) -0.2581(4) 0.9858(3) 0.088(2) Uani 1 1 d D B .
H53 H 0.6759 -0.2552 0.9766 0.106 Uiso 1 1 calc R . .
C54 C 0.7821(4) -0.3359(4) 1.0254(3) 0.083(2) Uani 1 1 d D . .
H54 H 0.7472 -0.3875 1.0436 0.100 Uiso 1 1 calc R B .
C55 C 0.8767(4) -0.3416(4) 1.0401(2) 0.0761(19) Uani 1 1 d D B .
H55 H 0.9054 -0.3973 1.0680 0.091 Uiso 1 1 calc R . .
C56 C 0.9283(4) -0.2677(4) 1.0146(2) 0.0669(18) Uani 1 1 d D . .
H56 H 0.9922 -0.2725 1.0251 0.080 Uiso 1 1 calc R B .
C57 C 0.9814(3) 0.2436(3) 0.65312(18) 0.0430(13) Uani 1 1 d . . .
C58 C 0.9970(4) 0.1526(3) 0.64113(18) 0.0470(14) Uani 1 1 d . . .
C59 C 0.9714(4) 0.1529(4) 0.58802(19) 0.0555(15) Uani 1 1 d . . .
H59 H 0.9786 0.0926 0.5783 0.067 Uiso 1 1 calc R . .
C60 C 0.9349(4) 0.2434(4) 0.54911(19) 0.0577(16) Uani 1 1 d . . .
C61 C 0.9189(4) 0.3306(4) 0.56389(18) 0.0482(14) Uani 1 1 d . . .
H61 H 0.8909 0.3900 0.5382 0.058 Uiso 1 1 calc R . .
C62 C 0.9434(3) 0.3325(3) 0.61640(18) 0.0424(13) Uani 1 1 d . D .
C63 C 0.9074(5) 0.2427(4) 0.49163(19) 0.0711(19) Uani 1 1 d . . .
H63A H 0.8433 0.2845 0.4837 0.107 Uiso 1 1 calc R . .
H63B H 0.9049 0.1752 0.4919 0.107 Uiso 1 1 calc R . .
H63C H 0.9564 0.2681 0.4625 0.107 Uiso 1 1 calc R . .
C64 C 1.0373(4) 0.0569(3) 0.68212(19) 0.0498(15) Uani 1 1 d . . .
H64 H 1.0569 0.0758 0.7143 0.060 Uiso 1 1 calc R . .
C65 C 0.9601(3) -0.0092(3) 0.70813(18) 0.0507(15) Uani 1 1 d D . .
C66 C 0.9932(4) -0.1067(3) 0.7424(2) 0.0658(18) Uani 1 1 d D . .
H66 H 1.0613 -0.1316 0.7441 0.079 Uiso 1 1 calc R . .
C67 C 0.9293(4) -0.1643(4) 0.7725(2) 0.081(2) Uani 1 1 d D . .
H67 H 0.9536 -0.2280 0.7955 0.097 Uiso 1 1 calc R . .
C68 C 0.8268(4) -0.1316(3) 0.7702(2) 0.0712(19) Uani 1 1 d D . .
C69 C 0.7932(3) -0.0365(4) 0.7333(2) 0.0648(17) Uani 1 1 d D . .
C70 C 0.8627(3) 0.0235(3) 0.70417(19) 0.0560(16) Uani 1 1 d D . .
H70 H 0.8401 0.0880 0.6814 0.067 Uiso 1 1 calc R . .
C71 C 0.7557(4) -0.1884(4) 0.7996(3) 0.082(2) Uani 1 1 d D . .
H71 H 0.7768 -0.2521 0.8237 0.098 Uiso 1 1 calc R . .
C72 C 0.6603(4) -0.1553(4) 0.7946(3) 0.094(2) Uani 1 1 d D . .
H72 H 0.6150 -0.1957 0.8148 0.113 Uiso 1 1 calc R . .
C73 C 0.6258(4) -0.0610(4) 0.7596(3) 0.096(2) Uani 1 1 d D . .
H73 H 0.5577 -0.0371 0.7568 0.115 Uiso 1 1 calc R . .
C74 C 0.6922(4) -0.0039(5) 0.7295(3) 0.084(2) Uani 1 1 d D . .
H74 H 0.6690 0.0593 0.7055 0.101 Uiso 1 1 calc R . .
C75 C 1.1297(4) 0.0032(3) 0.65874(19) 0.0554(16) Uani 1 1 d D . .
C76 C 1.1298(4) -0.0565(4) 0.6218(2) 0.0634(16) Uani 1 1 d D . .
H76 H 1.0694 -0.0690 0.6145 0.076 Uiso 1 1 calc R . .
C77 C 1.2146(4) -0.0962(4) 0.5965(2) 0.0703(18) Uani 1 1 d D . .
H77 H 1.2118 -0.1331 0.5708 0.084 Uiso 1 1 calc R . .
C78 C 1.3050(3) -0.0833(4) 0.60786(19) 0.0620(17) Uani 1 1 d D . .
C79 C 1.3083(3) -0.0282(4) 0.64620(19) 0.0598(16) Uani 1 1 d D . .
C80 C 1.2187(3) 0.0129(4) 0.6715(2) 0.0591(16) Uani 1 1 d D . .
H80 H 1.2207 0.0483 0.6981 0.071 Uiso 1 1 calc R . .
C81 C 1.3945(4) -0.1178(4) 0.5796(2) 0.079(2) Uani 1 1 d D . .
H81 H 1.3938 -0.1538 0.5531 0.095 Uiso 1 1 calc R . .
C82 C 1.4815(5) -0.0998(5) 0.5901(2) 0.092(2) Uani 1 1 d D . .
H82 H 1.5403 -0.1214 0.5701 0.111 Uiso 1 1 calc R . .
C83 C 1.4836(4) -0.0496(4) 0.6305(3) 0.086(2) Uani 1 1 d D . .
H83 H 1.5443 -0.0399 0.6391 0.103 Uiso 1 1 calc R . .
C84 C 1.3984(4) -0.0142(4) 0.6577(2) 0.077(2) Uani 1 1 d D . .
H84 H 1.4008 0.0203 0.6847 0.093 Uiso 1 1 calc R . .
C85 C 0.9293(3) 0.4290(3) 0.63378(19) 0.0478(14) Uani 1 1 d . . .
H85 H 0.9046 0.4110 0.6743 0.057 Uiso 1 1 calc R C 3
C86 C 1.0175(6) 0.4749(6) 0.6336(3) 0.052(2) Uani 0.526(4) 1 d PDU D 3
C87 C 1.0133(6) 0.5427(6) 0.6675(4) 0.055(2) Uani 0.526(4) 1 d PDU D 3
H87 H 0.9562 0.5553 0.6910 0.066 Uiso 0.526(4) 1 calc PR D 3
C88 C 1.0892(5) 0.5886(6) 0.6664(3) 0.053(2) Uani 0.526(4) 1 d PDU D 3
H88 H 1.0838 0.6337 0.6884 0.064 Uiso 0.526(4) 1 calc PR D 3
C89 C 1.1758(5) 0.5697(5) 0.6327(3) 0.043(2) Uani 0.526(4) 1 d PDU D 3
C90 C 1.1827(5) 0.5034(5) 0.5996(3) 0.050(2) Uani 0.526(4) 1 d PDU D 3
C91 C 1.1004(5) 0.4580(6) 0.6001(3) 0.046(2) Uani 0.526(4) 1 d PDU D 3
H91 H 1.1038 0.4155 0.5767 0.055 Uiso 0.526(4) 1 calc PR D 3
C92 C 1.2562(5) 0.6163(7) 0.6316(4) 0.070(2) Uani 0.526(4) 1 d PDU D 3
H92 H 1.2540 0.6563 0.6563 0.083 Uiso 0.526(4) 1 calc PR D 3
C93 C 1.3365(6) 0.6040(7) 0.5956(4) 0.075(3) Uani 0.526(4) 1 d PDU D 3
H93 H 1.3872 0.6402 0.5924 0.090 Uiso 0.526(4) 1 calc PR D 3
C94 C 1.3432(6) 0.5371(6) 0.5631(4) 0.075(3) Uani 0.526(4) 1 d PDU D 3
H94 H 1.4013 0.5244 0.5403 0.090 Uiso 0.526(4) 1 calc PR D 3
C95 C 1.2671(5) 0.4899(7) 0.5639(4) 0.069(2) Uani 0.526(4) 1 d PDU D 3
H95 H 1.2718 0.4478 0.5400 0.083 Uiso 0.526(4) 1 calc PR D 3
C86B C 1.0275(7) 0.4652(8) 0.6214(4) 0.039(2) Uani 0.474(4) 1 d PDU D 4
C87B C 1.1036(8) 0.4358(9) 0.5816(4) 0.062(3) Uani 0.474(4) 1 d PDU D 4
H87B H 1.0947 0.3925 0.5610 0.074 Uiso 0.474(4) 1 calc PR D 4
C88B C 1.1903(9) 0.4722(9) 0.5740(5) 0.065(2) Uani 0.474(4) 1 d PU D 4
H88B H 1.2403 0.4545 0.5473 0.078 Uiso 0.474(4) 1 calc PR D 4
C89B C 1.2041(9) 0.5325(10) 0.6041(5) 0.061(2) Uani 0.474(4) 1 d PU D 4
C90B C 1.1321(8) 0.5620(8) 0.6465(5) 0.049(2) Uani 0.474(4) 1 d PU D 4
C91B C 1.0401(8) 0.5245(9) 0.6541(5) 0.054(2) Uani 0.474(4) 1 d PU D 4
H91B H 0.9900 0.5408 0.6811 0.065 Uiso 0.474(4) 1 calc PR D 4
C92B C 1.2923(10) 0.5746(10) 0.5956(6) 0.076(3) Uani 0.474(4) 1 d PU D 4
H92B H 1.3421 0.5609 0.5678 0.091 Uiso 0.474(4) 1 calc PR D 4
C93B C 1.3026(11) 0.6319(11) 0.6267(6) 0.081(3) Uani 0.474(4) 1 d PU D 4
H93B H 1.3627 0.6545 0.6227 0.098 Uiso 0.474(4) 1 calc PR D 4
C94B C 1.2314(8) 0.6599(9) 0.6639(5) 0.065(3) Uani 0.474(4) 1 d PU D 4
H94B H 1.2405 0.7048 0.6834 0.078 Uiso 0.474(4) 1 calc PR D 4
C95B C 1.1478(9) 0.6246(8) 0.6732(5) 0.060(2) Uani 0.474(4) 1 d PU D 4
H95B H 1.0988 0.6448 0.6996 0.071 Uiso 0.474(4) 1 calc PR D 4
C96 C 0.8451(3) 0.5066(3) 0.60394(19) 0.0523(15) Uani 1 1 d D D .
C97 C 0.7482(3) 0.4918(4) 0.6224(2) 0.0568(16) Uani 1 1 d D . .
H97 H 0.7373 0.4362 0.6525 0.068 Uiso 1 1 calc R D .
C98 C 0.6706(4) 0.5569(4) 0.5972(2) 0.0657(18) Uani 1 1 d D D .
H98 H 0.6061 0.5465 0.6102 0.079 Uiso 1 1 calc R . .
C99 C 0.6848(3) 0.6389(4) 0.5522(2) 0.0579(16) Uani 1 1 d D . .
C100 C 0.7816(4) 0.6569(3) 0.53301(19) 0.0580(16) Uani 1 1 d D D .
C101 C 0.8596(4) 0.5872(3) 0.56071(19) 0.0515(15) Uani 1 1 d D . .
H101 H 0.9246 0.5969 0.5487 0.062 Uiso 1 1 calc R D .
C102 C 0.6060(4) 0.7086(4) 0.5238(2) 0.086(2) Uani 1 1 d D D .
H102 H 0.5407 0.6995 0.5352 0.103 Uiso 1 1 calc R . .
C103 C 0.6229(5) 0.7864(5) 0.4813(3) 0.101(3) Uani 1 1 d D . .
H103 H 0.5693 0.8310 0.4629 0.121 Uiso 1 1 calc R D .
C104 C 0.7183(4) 0.8034(5) 0.4635(3) 0.100(3) Uani 1 1 d D D .
H104 H 0.7289 0.8590 0.4333 0.120 Uiso 1 1 calc R . .
C105 C 0.7958(4) 0.7395(4) 0.4898(2) 0.076(2) Uani 1 1 d D . .
H105 H 0.8602 0.7519 0.4783 0.091 Uiso 1 1 calc R D .
C201 C 0.1625(4) 0.1013(5) 0.4014(3) 0.166(5) Uani 1 1 d D . .
H201 H 0.1685 0.0558 0.3769 0.200 Uiso 1 1 calc R . .
Cl21 Cl 0.1160(2) 0.04265(19) 0.46677(10) 0.1618(12) Uani 1 1 d D . .
Cl22 Cl 0.2696(3) 0.1244(4) 0.40176(18) 0.246(2) Uani 1 1 d D . .
Cl23 Cl 0.08720(17) 0.20723(17) 0.37022(9) 0.1259(8) Uani 1 1 d D . .
C301 C 0.6275(6) 0.7404(4) 0.2794(2) 0.069(4) Uani 0.489(3) 1 d PD E 5
H301 H 0.5580 0.7334 0.2800 0.083 Uiso 0.489(3) 1 calc PR E 5
Cl31 Cl 0.6455(3) 0.7514(3) 0.34568(14) 0.1096(15) Uani 0.489(3) 1 d PD E 5
Cl32 Cl 0.6966(2) 0.6368(2) 0.27240(17) 0.0822(12) Uani 0.489(3) 1 d PD E 5
Cl33 Cl 0.6439(3) 0.8473(3) 0.22825(17) 0.1056(17) Uani 0.489(3) 1 d PD E 5
C401 C 0.6367(6) 0.7310(4) 0.2318(3) 0.093(4) Uani 0.511(3) 1 d PD E 6
H401 H 0.5654 0.7289 0.2351 0.112 Uiso 0.511(3) 1 calc PR E 6
Cl41 Cl 0.6837(3) 0.7123(3) 0.16625(14) 0.1133(14) Uani 0.511(3) 1 d PD E 6
Cl42 Cl 0.6866(5) 0.6395(4) 0.2823(2) 0.162(3) Uani 0.511(3) 1 d PD E 6
Cl43 Cl 0.6467(3) 0.8480(2) 0.23280(19) 0.0859(14) Uani 0.511(3) 1 d PD E 6

loop_
_atom_site_aniso_label
_atom_site_aniso_U_11
_atom_site_aniso_U_22
_atom_site_aniso_U_33
_atom_site_aniso_U_23
_atom_site_aniso_U_13
_atom_site_aniso_U_12
Ag1 0.0454(2) 0.0616(2) 0.0589(2) -0.02409(18) -0.00724(17) -0.01059(18)
Cl2 0.0460(8) 0.1302(12) 0.2091(16) -0.1084(12) -0.0114(10) -0.0133(9)
C3 0.051(3) 0.026(2) 0.038(2) -0.0043(19) -0.007(2) -0.006(2)
N4 0.040(2) 0.039(2) 0.0306(18) -0.0097(16) -0.0013(16) -0.0052(17)
C5 0.051(3) 0.038(3) 0.055(3) -0.021(2) -0.011(2) -0.003(2)
C6 0.040(3) 0.043(3) 0.058(3) -0.020(2) 0.005(2) -0.007(2)
N7 0.045(2) 0.0324(19) 0.042(2) -0.0096(16) -0.0103(17) -0.0098(17)
C8 0.043(2) 0.044(3) 0.045(2) -0.012(2) -0.010(2) -0.009(2)
C9 0.057(3) 0.043(3) 0.039(2) -0.014(2) -0.007(2) -0.012(2)
C10 0.068(3) 0.046(3) 0.046(3) -0.025(2) 0.000(2) -0.006(3)
C11 0.072(3) 0.053(3) 0.044(3) -0.018(2) -0.001(2) -0.012(3)
C12 0.075(3) 0.045(3) 0.044(3) -0.012(2) -0.008(2) -0.014(3)
C13 0.055(3) 0.045(3) 0.052(3) -0.023(2) -0.014(2) -0.008(2)
C14 0.104(4) 0.062(3) 0.061(3) -0.031(3) 0.008(3) -0.015(3)
C15 0.058(3) 0.034(3) 0.055(3) -0.020(2) -0.011(2) -0.001(2)
C16 0.071(3) 0.048(3) 0.051(3) -0.024(2) -0.004(2) -0.009(3)
C17 0.076(4) 0.048(3) 0.068(3) -0.001(3) -0.012(3) -0.013(3)
C18 0.087(4) 0.049(3) 0.085(4) -0.005(3) -0.014(3) -0.010(3)
C19 0.070(4) 0.060(4) 0.048(3) -0.003(3) -0.012(3) 0.004(3)
C20 0.066(3) 0.060(3) 0.052(3) -0.020(3) 0.006(3) -0.011(3)
C21 0.068(3) 0.043(3) 0.061(3) -0.019(2) -0.007(3) -0.007(3)
C22 0.089(4) 0.070(4) 0.078(4) -0.017(3) -0.007(3) -0.003(4)
C23 0.076(4) 0.079(5) 0.106(5) -0.022(4) -0.011(4) 0.009(4)
C24 0.064(4) 0.130(6) 0.106(5) -0.042(4) -0.008(4) -0.025(4)
C25 0.062(4) 0.068(4) 0.090(4) -0.017(3) -0.014(3) 0.001(3)
C26 0.074(3) 0.035(3) 0.050(3) -0.013(2) -0.010(2) -0.013(2)
C27 0.070(3) 0.045(3) 0.055(3) -0.020(2) 0.004(3) -0.014(3)
C28 0.077(3) 0.048(3) 0.054(3) -0.026(2) -0.002(3) -0.012(3)
C29 0.082(4) 0.040(3) 0.042(3) -0.013(2) 0.003(2) -0.015(3)
C30 0.068(3) 0.047(3) 0.051(3) -0.015(2) 0.002(2) -0.021(2)
C31 0.077(3) 0.038(3) 0.043(3) -0.013(2) -0.004(2) -0.013(3)
C32 0.098(4) 0.054(3) 0.067(3) -0.035(3) 0.016(3) -0.032(3)
C33 0.101(4) 0.073(4) 0.063(3) -0.022(3) 0.008(3) -0.045(3)
C34 0.089(4) 0.104(4) 0.099(4) -0.062(3) 0.017(3) -0.044(3)
C35 0.087(4) 0.075(3) 0.088(4) -0.056(3) 0.018(3) -0.032(3)
C36 0.053(3) 0.033(3) 0.037(2) -0.007(2) -0.002(2) -0.008(2)
C37 0.053(3) 0.029(3) 0.039(3) 0.000(3) -0.002(3) -0.012(3)
C38 0.058(3) 0.042(4) 0.044(3) -0.004(3) -0.008(3) -0.012(3)
C39 0.062(3) 0.059(4) 0.057(4) -0.013(3) -0.017(3) -0.016(3)
C40 0.063(3) 0.053(4) 0.049(3) -0.002(3) -0.010(3) -0.014(3)
C41 0.057(3) 0.045(4) 0.057(4) -0.008(3) -0.007(3) -0.007(3)
C42 0.056(3) 0.038(4) 0.046(3) -0.009(3) -0.005(3) -0.011(3)
C43 0.071(4) 0.084(5) 0.085(4) -0.029(3) -0.011(3) -0.015(4)
C44 0.067(4) 0.089(5) 0.087(4) -0.025(4) -0.009(3) -0.011(4)
C45 0.066(4) 0.065(4) 0.078(4) -0.020(3) -0.004(3) -0.006(4)
C46 0.061(3) 0.064(4) 0.070(4) -0.021(3) 0.004(3) -0.011(3)
C37B 0.065(5) 0.057(6) 0.061(5) -0.020(4) -0.004(4) -0.004(5)
C38B 0.055(4) 0.041(6) 0.040(5) -0.002(4) 0.008(4) -0.004(5)
C39B 0.058(4) 0.048(6) 0.055(5) -0.011(4) 0.009(4) -0.013(4)
C40B 0.060(4) 0.046(5) 0.051(5) -0.008(4) 0.005(4) -0.011(4)
C41B 0.060(4) 0.067(6) 0.058(5) -0.021(4) -0.001(4) -0.002(4)
C42B 0.057(4) 0.043(6) 0.044(5) -0.002(4) -0.001(4) -0.005(4)
C43B 0.063(4) 0.064(6) 0.063(5) -0.013(4) 0.002(4) -0.001(4)
C44B 0.072(5) 0.088(7) 0.092(6) -0.029(4) -0.006(4) -0.006(5)
C45B 0.073(5) 0.083(6) 0.089(5) -0.029(4) -0.013(5) -0.011(5)
C46B 0.072(4) 0.084(6) 0.086(5) -0.038(4) -0.010(4) -0.010(5)
C47 0.066(3) 0.037(3) 0.044(2) -0.017(2) -0.004(2) -0.005(2)
C48 0.067(3) 0.057(3) 0.094(4) -0.021(3) -0.027(3) -0.007(3)
C49 0.060(3) 0.087(4) 0.088(4) -0.025(3) -0.009(3) -0.023(3)
C50 0.072(3) 0.042(3) 0.062(3) -0.017(2) -0.001(3) -0.005(3)
C51 0.086(4) 0.046(3) 0.045(3) -0.015(2) -0.006(3) -0.014(3)
C52 0.057(3) 0.042(3) 0.044(3) -0.017(2) 0.007(2) -0.010(2)
C53 0.082(4) 0.077(4) 0.112(5) -0.023(4) -0.006(4) -0.030(3)
C54 0.099(4) 0.054(4) 0.092(4) -0.007(3) 0.008(4) -0.028(3)
C55 0.120(5) 0.052(3) 0.057(3) -0.007(3) -0.002(3) -0.030(3)
C56 0.086(4) 0.046(3) 0.065(3) -0.011(3) -0.015(3) -0.002(3)
C57 0.048(3) 0.045(3) 0.039(2) -0.013(2) -0.005(2) -0.012(2)
C58 0.060(3) 0.039(3) 0.039(2) -0.010(2) -0.004(2) -0.004(2)
C59 0.083(4) 0.041(3) 0.042(3) -0.013(2) -0.012(3) -0.003(3)
C60 0.084(4) 0.051(3) 0.038(3) -0.012(2) -0.004(2) -0.013(3)
C61 0.069(3) 0.036(3) 0.031(2) 0.002(2) -0.004(2) -0.004(2)
C62 0.044(3) 0.043(3) 0.036(2) -0.009(2) -0.002(2) -0.002(2)
C63 0.118(5) 0.059(3) 0.035(3) -0.012(2) -0.017(3) -0.009(3)
C64 0.068(3) 0.038(3) 0.039(2) -0.011(2) -0.016(2) 0.008(3)
C65 0.065(3) 0.045(3) 0.041(3) -0.014(2) -0.009(2) 0.001(3)
C66 0.093(4) 0.036(3) 0.063(3) -0.004(3) -0.010(3) -0.010(3)
C67 0.116(5) 0.029(3) 0.081(4) 0.009(3) -0.026(4) 0.002(3)
C68 0.098(4) 0.034(3) 0.080(4) -0.019(3) -0.008(3) -0.003(3)
C69 0.082(4) 0.062(3) 0.060(3) -0.032(3) -0.009(3) -0.011(3)
C70 0.086(4) 0.041(3) 0.040(3) -0.009(2) -0.005(3) -0.011(3)
C71 0.088(4) 0.055(3) 0.105(5) -0.020(3) 0.002(4) -0.027(3)
C72 0.105(5) 0.052(4) 0.119(5) -0.011(4) -0.003(4) -0.020(4)
C73 0.081(4) 0.084(4) 0.138(5) -0.050(4) 0.005(4) -0.028(4)
C74 0.076(4) 0.082(4) 0.093(4) -0.022(4) -0.019(3) -0.008(4)
C75 0.076(4) 0.033(3) 0.050(3) -0.006(2) -0.016(3) 0.003(3)
C76 0.083(4) 0.052(3) 0.063(3) -0.029(3) -0.026(3) 0.001(3)
C77 0.093(4) 0.059(3) 0.063(3) -0.031(3) -0.026(3) 0.010(3)
C78 0.072(4) 0.054(3) 0.053(3) -0.022(3) -0.012(3) 0.018(3)
C79 0.072(3) 0.047(3) 0.057(3) -0.016(3) -0.022(3) 0.011(3)
C80 0.079(4) 0.037(3) 0.057(3) -0.012(2) -0.019(3) 0.005(3)
C81 0.102(5) 0.065(4) 0.063(3) -0.016(3) -0.019(3) 0.007(4)
C82 0.097(5) 0.083(5) 0.084(4) -0.024(4) -0.013(4) 0.018(4)
C83 0.080(4) 0.075(4) 0.098(4) -0.023(4) -0.019(4) 0.004(4)
C84 0.078(4) 0.071(4) 0.088(4) -0.034(3) -0.014(3) -0.002(3)
C85 0.055(3) 0.044(3) 0.044(3) -0.014(2) -0.006(2) -0.003(2)
C86 0.060(4) 0.046(4) 0.047(4) -0.018(3) 0.005(3) -0.004(4)
C87 0.057(4) 0.055(4) 0.054(4) -0.020(3) 0.000(4) -0.006(3)
C88 0.064(4) 0.043(4) 0.048(4) -0.009(3) -0.005(3) -0.006(3)
C89 0.051(3) 0.033(4) 0.034(4) 0.002(3) -0.011(3) 0.003(3)
C90 0.061(3) 0.043(4) 0.041(4) -0.004(3) -0.007(3) -0.006(3)
C91 0.055(4) 0.040(4) 0.035(4) -0.004(3) -0.010(3) 0.001(3)
C92 0.073(4) 0.071(5) 0.071(5) -0.022(4) -0.012(3) -0.019(4)
C93 0.065(4) 0.077(5) 0.088(5) -0.022(4) -0.010(4) -0.020(4)
C94 0.071(4) 0.079(5) 0.072(5) -0.016(4) 0.006(4) -0.020(4)
C95 0.059(4) 0.080(5) 0.075(5) -0.038(4) -0.003(3) -0.007(4)
C86B 0.046(4) 0.033(4) 0.034(4) -0.006(3) -0.012(3) -0.002(4)
C87B 0.068(4) 0.060(5) 0.060(5) -0.019(4) 0.006(4) -0.019(4)
C88B 0.057(4) 0.072(5) 0.066(5) -0.025(3) 0.001(4) -0.006(4)
C89B 0.058(4) 0.059(5) 0.066(5) -0.014(3) -0.010(3) -0.008(3)
C90B 0.052(4) 0.040(4) 0.054(4) -0.006(3) -0.013(3) -0.009(3)
C91B 0.057(4) 0.054(5) 0.054(5) -0.015(3) -0.007(4) -0.015(4)
C92B 0.074(4) 0.079(5) 0.075(5) -0.020(4) 0.003(4) -0.021(4)
C93B 0.079(5) 0.087(5) 0.085(5) -0.024(4) -0.006(4) -0.029(4)
C94B 0.074(4) 0.056(5) 0.068(5) -0.009(4) -0.014(4) -0.021(4)
C95B 0.071(4) 0.055(4) 0.054(4) -0.008(3) -0.014(4) -0.017(4)
C96 0.068(3) 0.041(3) 0.051(3) -0.022(2) -0.012(2) 0.000(3)
C97 0.061(3) 0.046(3) 0.060(3) -0.015(2) 0.000(3) -0.006(3)
C98 0.056(3) 0.048(3) 0.091(4) -0.021(3) -0.010(3) -0.001(3)
C99 0.059(3) 0.050(3) 0.063(3) -0.029(3) -0.016(3) 0.020(3)
C100 0.082(4) 0.040(3) 0.048(3) -0.015(2) -0.012(3) 0.006(3)
C101 0.068(3) 0.034(3) 0.052(3) -0.006(2) -0.010(2) -0.013(2)
C102 0.083(4) 0.075(4) 0.094(4) -0.035(3) -0.024(3) 0.028(4)
C103 0.130(6) 0.080(5) 0.076(4) -0.019(4) -0.041(4) 0.035(4)
C104 0.108(5) 0.066(4) 0.081(5) 0.015(4) 0.006(4) 0.025(4)
C105 0.091(4) 0.058(4) 0.060(3) 0.000(3) -0.006(3) 0.005(3)
C201 0.127(7) 0.237(11) 0.143(7) -0.078(8) 0.024(6) -0.030(8)
Cl21 0.267(3) 0.1063(17) 0.0994(15) -0.0084(13) -0.0171(18) -0.0315(19)
Cl22 0.198(3) 0.314(5) 0.232(4) -0.065(4) 0.013(3) -0.089(3)
Cl23 0.1304(16) 0.1297(17) 0.1030(14) -0.0019(13) -0.0077(12) -0.0335(14)
C301 0.044(6) 0.030(6) 0.124(10) 0.003(6) -0.026(6) -0.009(5)
Cl31 0.151(4) 0.080(2) 0.094(3) -0.026(2) 0.011(2) -0.021(2)
Cl32 0.067(2) 0.0468(17) 0.149(3) -0.0555(17) -0.009(2) -0.0035(16)
Cl33 0.150(3) 0.069(2) 0.080(3) 0.0285(19) -0.015(2) -0.045(2)
C401 0.063(6) 0.103(9) 0.124(9) -0.019(8) -0.058(6) -0.025(6)
Cl41 0.132(3) 0.114(3) 0.106(2) -0.045(2) -0.032(2) -0.012(2)
Cl42 0.162(5) 0.104(4) 0.180(5) 0.051(3) -0.060(4) -0.034(3)
Cl43 0.078(3) 0.061(2) 0.127(3) -0.050(2) -0.015(2) 0.008(2)

loop_
_atom_type_symbol
_atom_type_description
_atom_type_scat_dispersion_real
_atom_type_scat_dispersion_imag
_atom_type_scat_source
C C 0.0033 0.0016 'International Tables Vol C Tables 4.2.6.8 and 6.1.1.4'
H H 0.0000 0.0000 'International Tables Vol C Tables 4.2.6.8 and 6.1.1.4'
Ag Ag -0.8971 1.1015 'International Tables Vol C Tables 4.2.6.8 and 6.1.1.4'
Cl Cl 0.1484 0.1585 'International Tables Vol C Tables 4.2.6.8 and 6.1.1.4'
N N 0.0061 0.0033 'International Tables Vol C Tables 4.2.6.8 and 6.1.1.4'

loop_
_geom_angle_atom_site_label_1
_geom_angle_atom_site_label_2
_geom_angle_atom_site_label_3
_geom_angle
C3 Ag1 Cl2 178.30(13)
N4 C3 N7 104.3(4)
N4 C3 Ag1 128.0(3)
N7 C3 Ag1 127.7(3)
C3 N4 C5 111.4(4)
C3 N4 C8 120.9(4)
C5 N4 C8 127.5(4)
C6 C5 N4 106.7(4)
C6 C5 H5 126.6
N4 C5 H5 126.6
C5 C6 N7 107.2(4)
C5 C6 H6 126.4
N7 C6 H6 126.4
C3 N7 C6 110.4(4)
C3 N7 C57 121.9(4)
C6 N7 C57 127.7(4)
C9 C8 N4 121.0(4)
C9 C8 C13 122.2(4)
N4 C8 C13 116.7(4)
C8 C9 C10 118.1(4)
C8 C9 C15 119.9(4)
C10 C9 C15 122.0(4)
C11 C10 C9 121.9(5)
C11 C10 H10 119.0
C9 C10 H10 119.0
C10 C11 C12 119.4(4)
C10 C11 C14 120.8(5)
C12 C11 C14 119.9(4)
C11 C12 C13 121.5(4)
C11 C12 H12 119.3
C13 C12 H12 119.3
C12 C13 C8 116.9(4)
C12 C13 C36 123.2(4)
C8 C13 C36 119.9(4)
C11 C14 H14A 109.5
C11 C14 H14B 109.5
H14A C14 H14B 109.5
C11 C14 H14C 109.5
H14A C14 H14C 109.5
H14B C14 H14C 109.5
C16 C15 C26 112.5(4)
C16 C15 C9 114.3(4)
C26 C15 C9 111.3(4)
C16 C15 H15 106.0
C26 C15 H15 106.0
C9 C15 H15 106.0
C21 C16 C17 117.3(4)
C21 C16 C15 124.8(4)
C17 C16 C15 117.6(4)
C18 C17 C16 121.3(5)
C18 C17 H17 119.3
C16 C17 H17 119.3
C17 C18 C19 121.8(5)
C17 C18 H18 119.1
C19 C18 H18 119.1
C18 C19 C20 118.9(4)
C18 C19 C22 122.5(5)
C20 C19 C22 118.6(5)
C25 C20 C19 118.5(4)
C25 C20 C21 122.8(4)
C19 C20 C21 118.7(4)
C16 C21 C20 122.0(4)
C16 C21 H21 119.0
C20 C21 H21 119.0
C23 C22 C19 122.2(5)
C23 C22 H22 118.9
C19 C22 H22 118.9
C22 C23 C24 119.0(5)
C22 C23 H23 120.5
C24 C23 H23 120.5
C25 C24 C23 121.5(6)
C25 C24 H24 119.2
C23 C24 H24 119.2
C24 C25 C20 120.0(5)
C24 C25 H25 120.0
C20 C25 H25 120.0
C31 C26 C27 119.1(5)
C31 C26 C15 119.4(4)
C27 C26 C15 121.4(4)
C28 C27 C26 121.3(5)
C28 C27 H27 119.4
C26 C27 H27 119.4
C27 C28 C29 121.3(5)
C27 C28 H28 119.4
C29 C28 H28 119.4
C28 C29 C32 123.3(4)
C28 C29 C30 119.2(4)
C32 C29 C30 117.4(4)
C35 C30 C31 122.8(4)
C35 C30 C29 119.2(4)
C31 C30 C29 117.9(4)
C26 C31 C30 121.2(4)
C26 C31 H31 119.4
C30 C31 H31 119.4
C33 C32 C29 120.7(5)
C33 C32 H32 119.6
C29 C32 H32 119.6
C32 C33 C34 121.7(5)
C32 C33 H33 119.1
C34 C33 H33 119.1
C35 C34 C33 119.5(5)
C35 C34 H34 120.2
C33 C34 H34 120.2
C34 C35 C30 121.3(5)
C34 C35 H35 119.4
C30 C35 H35 119.4
C37 C36 C13 111.1(4)
C37 C36 C47 112.6(4)
C13 C36 C47 111.7(4)
C13 C36 C37B 117.6(6)
C47 C36 C37B 112.5(6)
C37 C36 H36 107.0
C13 C36 H36 107.0
C47 C36 H36 107.0
C37B C36 H36 99.5
C42 C37 C38 117.7(6)
C42 C37 C36 119.9(6)
C38 C37 C36 122.3(5)
C39 C38 C37 121.9(6)
C39 C38 H38 119.1
C37 C38 H38 119.1
C38 C39 C40 120.5(7)
C38 C39 H39 119.7
C40 C39 H39 119.7
C39 C40 C41 119.8(6)
C39 C40 C43 122.6(7)
C41 C40 C43 117.5(6)
C46 C41 C40 118.6(6)
C46 C41 C42 122.8(6)
C40 C41 C42 118.6(6)
C37 C42 C41 121.4(6)
C37 C42 H42 119.3
C41 C42 H42 119.3
C44 C43 C40 121.7(8)
C44 C43 H43 119.2
C40 C43 H43 119.2
C43 C44 C45 121.4(8)
C43 C44 H44 119.3
C45 C44 H44 119.3
C46 C45 C44 118.7(7)
C46 C45 H45 120.6
C44 C45 H45 120.6
C45 C46 C41 122.0(7)
C45 C46 H46 119.0
C41 C46 H46 119.0
C42B C37B C38B 124.7(16)
C42B C37B C36 122.7(12)
C38B C37B C36 112.5(13)
C39B C38B C37B 114.6(15)
C39B C38B H38B 122.7
C37B C38B H38B 122.7
C40B C39B C38B 120.4(15)
C40B C39B H39B 119.8
C38B C39B H39B 119.8
C39B C40B C41B 120.6(15)
C39B C40B C43B 120.9(16)
C41B C40B C43B 118.4(17)
C42B C41B C40B 119.1(17)
C42B C41B C46B 119.4(17)
C40B C41B C46B 120.6(16)
C37B C42B C41B 120.0(17)
C37B C42B H42B 120.0
C41B C42B H42B 120.0
C44B C43B C40B 119.2(18)
C44B C43B H43B 120.4
C40B C43B H43B 120.4
C43B C44B C45B 125.0(18)
C43B C44B H44B 117.5
C45B C44B H44B 117.5
C46B C45B C44B 115.0(17)
C46B C45B H45B 122.5
C44B C45B H45B 122.5
C45B C46B C41B 120.6(17)
C45B C46B H46B 119.7
C41B C46B H46B 119.7
C52 C47 C48 118.8(4)
C52 C47 C36 123.5(4)
C48 C47 C36 117.7(4)
C49 C48 C47 121.3(5)
C49 C48 H48 119.4
C47 C48 H48 119.4
C48 C49 C50 120.3(5)
C48 C49 H49 119.8
C50 C49 H49 119.8
C49 C50 C51 119.7(4)
C49 C50 C53 122.9(5)
C51 C50 C53 117.4(4)
C56 C51 C50 119.6(4)
C56 C51 C52 122.5(4)
C50 C51 C52 117.8(4)
C47 C52 C51 122.0(4)
C47 C52 H52 119.0
C51 C52 H52 119.0
C54 C53 C50 121.0(5)
C54 C53 H53 119.5
C50 C53 H53 119.5
C53 C54 C55 120.6(5)
C53 C54 H54 119.7
C55 C54 H54 119.7
C56 C55 C54 120.7(5)
C56 C55 H55 119.6
C54 C55 H55 119.6
C55 C56 C51 120.6(5)
C55 C56 H56 119.7
C51 C56 H56 119.7
C62 C57 C58 124.3(4)
C62 C57 N7 117.8(4)
C58 C57 N7 117.7(4)
C57 C58 C59 116.7(4)
C57 C58 C64 123.2(4)
C59 C58 C64 120.1(5)
C58 C59 C60 119.9(5)
C58 C59 H59 120.0
C60 C59 H59 120.0
C61 C60 C59 120.6(4)
C61 C60 C63 119.9(4)
C59 C60 C63 119.4(5)
C60 C61 C62 120.7(4)
C60 C61 H61 119.7
C62 C61 H61 119.7
C57 C62 C61 117.6(5)
C57 C62 C85 120.2(4)
C61 C62 C85 122.1(4)
C60 C63 H63A 109.5
C60 C63 H63B 109.5
H63A C63 H63B 109.5
C60 C63 H63C 109.5
H63A C63 H63C 109.5
H63B C63 H63C 109.5
C75 C64 C58 112.6(4)
C75 C64 C65 113.4(4)
C58 C64 C65 113.5(4)
C75 C64 H64 105.5
C58 C64 H64 105.5
C65 C64 H64 105.5
C70 C65 C66 118.5(4)
C70 C65 C64 123.3(4)
C66 C65 C64 117.9(4)
C67 C66 C65 121.4(5)
C67 C66 H66 119.3
C65 C66 H66 119.3
C66 C67 C68 121.5(4)
C66 C67 H67 119.3
C68 C67 H67 119.3
C67 C68 C71 124.6(4)
C67 C68 C69 117.4(4)
C71 C68 C69 117.8(5)
C74 C69 C70 122.4(4)
C74 C69 C68 118.3(5)
C70 C69 C68 119.2(4)
C65 C70 C69 121.7(4)
C65 C70 H70 119.1
C69 C70 H70 119.1
C72 C71 C68 122.1(5)
C72 C71 H71 118.9
C68 C71 H71 118.9
C71 C72 C73 120.8(6)
C71 C72 H72 119.6
C73 C72 H72 119.6
C74 C73 C72 119.1(5)
C74 C73 H73 120.4
C72 C73 H73 120.4
C73 C74 C69 121.8(5)
C73 C74 H74 119.1
C69 C74 H74 119.1
C80 C75 C76 117.2(5)
C80 C75 C64 119.9(5)
C76 C75 C64 122.9(5)
C77 C76 C75 121.7(5)
C77 C76 H76 119.2
C75 C76 H76 119.2
C76 C77 C78 121.0(5)
C76 C77 H77 119.5
C78 C77 H77 119.5
C77 C78 C79 119.1(4)
C77 C78 C81 122.7(5)
C79 C78 C81 118.1(5)
C84 C79 C78 119.6(5)
C84 C79 C80 121.7(5)
C78 C79 C80 118.6(4)
C75 C80 C79 122.3(5)
C75 C80 H80 118.9
C79 C80 H80 118.9
C82 C81 C78 120.9(6)
C82 C81 H81 119.6
C78 C81 H81 119.6
C81 C82 C83 119.9(6)
C81 C82 H82 120.0
C83 C82 H82 120.0
C84 C83 C82 120.3(6)
C84 C83 H83 119.8
C82 C83 H83 119.8
C83 C84 C79 120.9(6)
C83 C84 H84 119.5
C79 C84 H84 119.5
C86 C85 C62 119.6(5)
C62 C85 C86B 107.8(5)
C86 C85 C96 111.2(5)
C62 C85 C96 111.6(4)
C86B C85 C96 112.7(5)
C86 C85 H85 104.2
C62 C85 H85 104.2
C86B C85 H85 116.1
C96 C85 H85 104.2
C91 C86 C87 118.1(8)
C91 C86 C85 121.8(7)
C87 C86 C85 120.1(6)
C88 C87 C86 121.7(7)
C88 C87 H87 119.2
C86 C87 H87 119.2
C87 C88 C89 120.4(8)
C87 C88 H88 119.8
C89 C88 H88 119.8
C90 C89 C88 119.3(7)
C90 C89 C92 119.6(6)
C88 C89 C92 121.0(7)
C95 C90 C89 118.5(7)
C95 C90 C91 122.0(7)
C89 C90 C91 119.2(6)
C86 C91 C90 121.2(8)
C86 C91 H91 119.4
C90 C91 H91 119.4
C93 C92 C89 120.7(9)
C93 C92 H92 119.7
C89 C92 H92 119.7
C92 C93 C94 119.1(9)
C92 C93 H93 120.4
C94 C93 H93 120.4
C95 C94 C93 121.2(8)
C95 C94 H94 119.4
C93 C94 H94 119.4
C94 C95 C90 120.4(8)
C94 C95 H95 119.8
C90 C95 H95 119.8
C91B C86B C87B 121.9(10)
C91B C86B C85 114.5(8)
C87B C86B C85 123.5(9)
C88B C87B C86B 118.9(12)
C88B C87B H87B 120.5
C86B C87B H87B 120.5
C89B C88B C87B 120.7(12)
C89B C88B H88B 119.6
C87B C88B H88B 119.6
C88B C89B C92B 122.0(12)
C88B C89B C90B 123.2(12)
C92B C89B C90B 114.8(12)
C95B C90B C89B 120.6(11)
C95B C90B C91B 123.2(11)
C89B C90B C91B 116.0(11)
C86B C91B C90B 119.2(10)
C86B C91B H91B 120.4
C90B C91B H91B 120.4
C93B C92B C89B 119.5(13)
C93B C92B H92B 120.2
C89B C92B H92B 120.2
C92B C93B C94B 123.0(14)
C92B C93B H93B 118.5
C94B C93B H93B 118.5
C95B C94B C93B 120.3(13)
C95B C94B H94B 119.9
C93B C94B H94B 119.9
C90B C95B C94B 121.6(12)
C90B C95B H95B 119.2
C94B C95B H95B 119.2
C101 C96 C97 119.1(4)
C101 C96 C85 123.3(4)
C97 C96 C85 117.6(4)
C98 C97 C96 120.4(4)
C98 C97 H97 119.8
C96 C97 H97 119.8
C97 C98 C99 120.9(5)
C97 C98 H98 119.6
C99 C98 H98 119.6
C98 C99 C102 123.1(5)
C98 C99 C100 120.2(4)
C102 C99 C100 116.7(4)
C105 C100 C101 123.0(5)
C105 C100 C99 120.3(4)
C101 C100 C99 116.7(4)
C96 C101 C100 122.7(4)
C96 C101 H101 118.6
C100 C101 H101 118.6
C103 C102 C99 121.1(6)
C103 C102 H102 119.4
C99 C102 H102 119.4
C102 C103 C104 121.3(6)
C102 C103 H103 119.3
C104 C103 H103 119.3
C105 C104 C103 119.7(5)
C105 C104 H104 120.2
C103 C104 H104 120.2
C104 C105 C100 120.8(5)
C104 C105 H105 119.6
C100 C105 H105 119.6
Cl22 C201 Cl23 109.2(4)
Cl22 C201 Cl21 113.4(4)
Cl23 C201 Cl21 112.7(3)
Cl22 C201 H201 107.0
Cl23 C201 H201 107.0
Cl21 C201 H201 107.0
Cl32 C301 Cl33 117.3(4)
Cl32 C301 Cl31 107.1(4)
Cl33 C301 Cl31 109.6(4)
Cl32 C301 H301 107.4
Cl33 C301 H301 107.4
Cl31 C301 H301 107.4
Cl42 C401 Cl43 116.5(5)
Cl42 C401 Cl41 109.7(5)
Cl43 C401 Cl41 109.2(4)
Cl42 C401 H401 107.0
Cl43 C401 H401 107.0
Cl41 C401 H401 107.0

loop_
_geom_bond_atom_site_label_1
_geom_bond_atom_site_label_2
_geom_bond_distance
Ag1 C3 2.068(4)
Ag1 Cl2 2.3168(16)
C3 N4 1.337(6)
C3 N7 1.374(5)
N4 C5 1.399(6)
N4 C8 1.427(6)
C5 C6 1.326(7)
C5 H5 0.9500
C6 N7 1.389(6)
C6 H6 0.9500
N7 C57 1.438(6)
C8 C9 1.389(7)
C8 C13 1.437(6)
C9 C10 1.391(6)
C9 C15 1.557(6)
C10 C11 1.392(7)
C10 H10 0.9500
C11 C12 1.395(7)
C11 C14 1.507(7)
C12 C13 1.401(7)
C12 H12 0.9500
C13 C36 1.515(7)
C14 H14A 0.9800
C14 H14B 0.9800
C14 H14C 0.9800
C15 C16 1.486(6)
C15 C26 1.541(7)
C15 H15 1.0000
C16 C21 1.369(6)
C16 C17 1.454(6)
C17 C18 1.346(6)
C17 H17 0.9500
C18 C19 1.405(7)
C18 H18 0.9500
C19 C20 1.414(6)
C19 C22 1.422(6)
C20 C25 1.405(7)
C20 C21 1.439(6)
C21 H21 0.9500
C22 C23 1.320(8)
C22 H22 0.9500
C23 C24 1.413(8)
C23 H23 0.9500
C24 C25 1.365(7)
C24 H24 0.9500
C25 H25 0.9500
C26 C31 1.369(6)
C26 C27 1.420(6)
C27 C28 1.360(7)
C27 H27 0.9500
C28 C29 1.393(6)
C28 H28 0.9500
C29 C32 1.426(7)
C29 C30 1.440(6)
C30 C35 1.405(6)
C30 C31 1.434(6)
C31 H31 0.9500
C32 C33 1.354(7)
C32 H32 0.9500
C33 C34 1.399(7)
C33 H33 0.9500
C34 C35 1.364(7)
C34 H34 0.9500
C35 H35 0.9500
C36 C37 1.484(8)
C36 C47 1.546(6)
C36 C37B 1.597(19)
C36 H36 1.0000
C37 C42 1.380(8)
C37 C38 1.438(9)
C38 C39 1.361(8)
C38 H38 0.9500
C39 C40 1.395(8)
C39 H39 0.9500
C40 C41 1.421(9)
C40 C43 1.426(8)
C41 C46 1.397(9)
C41 C42 1.428(8)
C42 H42 0.9500
C43 C44 1.326(10)
C43 H43 0.9500
C44 C45 1.402(10)
C44 H44 0.9500
C45 C46 1.368(8)
C45 H45 0.9500
C46 H46 0.9500
C37B C42B 1.32(2)
C37B C38B 1.437(13)
C38B C39B 1.44(2)
C38B H38B 0.9500
C39B C40B 1.39(2)
C39B H39B 0.9500
C40B C41B 1.41(2)
C40B C43B 1.44(2)
C41B C42B 1.39(2)
C41B C46B 1.46(3)
C42B H42B 0.9500
C43B C44B 1.31(3)
C43B H43B 0.9500
C44B C45B 1.49(3)
C44B H44B 0.9500
C45B C46B 1.37(2)
C45B H45B 0.9500
C46B H46B 0.9500
C47 C52 1.336(5)
C47 C48 1.429(6)
C48 C49 1.377(7)
C48 H48 0.9500
C49 C50 1.392(6)
C49 H49 0.9500
C50 C51 1.419(6)
C50 C53 1.455(7)
C51 C56 1.405(6)
C51 C52 1.447(6)
C52 H52 0.9500
C53 C54 1.342(7)
C53 H53 0.9500
C54 C55 1.401(7)
C54 H54 0.9500
C55 C56 1.372(7)
C55 H55 0.9500
C56 H56 0.9500
C57 C62 1.387(6)
C57 C58 1.395(7)
C58 C59 1.409(7)
C58 C64 1.506(6)
C59 C60 1.420(7)
C59 H59 0.9500
C60 C61 1.376(7)
C60 C63 1.528(7)
C61 C62 1.400(7)
C61 H61 0.9500
C62 C85 1.539(7)
C63 H63A 0.9800
C63 H63B 0.9800
C63 H63C 0.9800
C64 C75 1.507(7)
C64 C65 1.550(7)
C64 H64 1.0000
C65 C70 1.356(6)
C65 C66 1.433(6)
C66 C67 1.356(7)
C66 H66 0.9500
C67 C68 1.419(7)
C67 H67 0.9500
C68 C71 1.420(7)
C68 C69 1.435(6)
C69 C74 1.402(6)
C69 C70 1.429(6)
C70 H70 0.9500
C71 C72 1.333(7)
C71 H71 0.9500
C72 C73 1.410(7)
C72 H72 0.9500
C73 C74 1.377(7)
C73 H73 0.9500
C74 H74 0.9500
C75 C80 1.371(6)
C75 C76 1.429(7)
C76 C77 1.369(7)
C76 H76 0.9500
C77 C78 1.394(7)
C77 H77 0.9500
C78 C79 1.415(7)
C78 C81 1.429(7)
C79 C84 1.398(7)
C79 C80 1.427(6)
C80 H80 0.9500
C81 C82 1.371(8)
C81 H81 0.9500
C82 C83 1.403(8)
C82 H82 0.9500
C83 C84 1.374(7)
C83 H83 0.9500
C84 H84 0.9500
C85 C86 1.521(10)
C85 C86B 1.540(11)
C85 C96 1.545(6)
C85 H85 1.0000
C86 C91 1.364(9)
C86 C87 1.450(10)
C87 C88 1.361(10)
C87 H87 0.9500
C88 C89 1.412(9)
C88 H88 0.9500
C89 C90 1.412(9)
C89 C92 1.423(9)
C90 C95 1.404(9)
C90 C91 1.439(9)
C91 H91 0.9500
C92 C93 1.364(10)
C92 H92 0.9500
C93 C94 1.407(11)
C93 H93 0.9500
C94 C95 1.378(10)
C94 H94 0.9500
C95 H95 0.9500
C86B C91B 1.387(17)
C86B C87B 1.443(11)
C87B C88B 1.395(17)
C87B H87B 0.9500
C88B C89B 1.356(19)
C88B H88B 0.9500
C89B C92B 1.457(19)
C89B C90B 1.457(17)
C90B C95B 1.331(17)
C90B C91B 1.472(17)
C91B H91B 0.9500
C92B C93B 1.32(2)
C92B H92B 0.9500
C93B C94B 1.353(18)
C93B H93B 0.9500
C94B C95B 1.343(16)
C94B H94B 0.9500
C95B H95B 0.9500
C96 C101 1.368(6)
C96 C97 1.420(6)
C97 C98 1.366(6)
C97 H97 0.9500
C98 C99 1.402(6)
C98 H98 0.9500
C99 C102 1.433(6)
C99 C100 1.434(6)
C100 C105 1.386(6)
C100 C101 1.418(6)
C101 H101 0.9500
C102 C103 1.339(7)
C102 H102 0.9500
C103 C104 1.406(8)
C103 H103 0.9500
C104 C105 1.367(7)
C104 H104 0.9500
C105 H105 0.9500
C201 Cl22 1.609(6)
C201 Cl23 1.701(6)
C201 Cl21 1.720(6)
C201 H201 1.0000
C301 Cl32 1.644(6)
C301 Cl33 1.730(6)
C301 Cl31 1.753(7)
C301 H301 1.0000
C401 Cl42 1.638(6)
C401 Cl43 1.730(6)
C401 Cl41 1.753(7)
C401 H401 1.0000

loop_
_geom_torsion_atom_site_label_1
_geom_torsion_atom_site_label_2
_geom_torsion_atom_site_label_3
_geom_torsion_atom_site_label_4
_geom_torsion
N7 C3 N4 C5 0.7(5)
Ag1 C3 N4 C5 -176.9(3)
N7 C3 N4 C8 174.9(4)
Ag1 C3 N4 C8 -2.6(6)
C3 N4 C5 C6 -0.3(5)
C8 N4 C5 C6 -174.1(4)
N4 C5 C6 N7 -0.3(5)
N4 C3 N7 C6 -0.8(5)
Ag1 C3 N7 C6 176.7(3)
N4 C3 N7 C57 179.0(4)
Ag1 C3 N7 C57 -3.4(6)
C5 C6 N7 C3 0.7(5)
C5 C6 N7 C57 -179.1(4)
C3 N4 C8 C9 -90.3(6)
C5 N4 C8 C9 83.0(6)
C3 N4 C8 C13 86.4(5)
C5 N4 C8 C13 -100.3(5)
N4 C8 C9 C10 177.3(4)
C13 C8 C9 C10 0.8(7)
N4 C8 C9 C15 -1.0(7)
C13 C8 C9 C15 -177.5(4)
C8 C9 C10 C11 0.0(7)
C15 C9 C10 C11 178.3(5)
C9 C10 C11 C12 -0.5(8)
C9 C10 C11 C14 178.9(5)
C10 C11 C12 C13 0.2(8)
C14 C11 C12 C13 -179.2(5)
C11 C12 C13 C8 0.5(7)
C11 C12 C13 C36 179.8(5)
C9 C8 C13 C12 -1.1(7)
N4 C8 C13 C12 -177.7(4)
C9 C8 C13 C36 179.7(4)
N4 C8 C13 C36 3.0(6)
C8 C9 C15 C16 113.3(5)
C10 C9 C15 C16 -64.9(6)
C8 C9 C15 C26 -117.9(5)
C10 C9 C15 C26 63.9(6)
C26 C15 C16 C21 -147.0(5)
C9 C15 C16 C21 -18.8(7)
C26 C15 C16 C17 39.6(6)
C9 C15 C16 C17 167.8(4)
C21 C16 C17 C18 3.5(8)
C15 C16 C17 C18 177.4(5)
C16 C17 C18 C19 -2.4(9)
C17 C18 C19 C20 0.1(9)
C17 C18 C19 C22 178.1(6)
C18 C19 C20 C25 -178.5(5)
C22 C19 C20 C25 3.5(8)
C18 C19 C20 C21 0.9(8)
C22 C19 C20 C21 -177.2(5)
C17 C16 C21 C20 -2.5(8)
C15 C16 C21 C20 -175.9(5)
C25 C20 C21 C16 179.7(5)
C19 C20 C21 C16 0.4(8)
C18 C19 C22 C23 177.7(6)
C20 C19 C22 C23 -4.3(9)
C19 C22 C23 C24 3.3(10)
C22 C23 C24 C25 -1.6(11)
C23 C24 C25 C20 0.9(10)
C19 C20 C25 C24 -1.9(9)
C21 C20 C25 C24 178.7(6)
C16 C15 C26 C31 -123.6(5)
C9 C15 C26 C31 106.7(5)
C16 C15 C26 C27 53.1(5)
C9 C15 C26 C27 -76.7(5)
C31 C26 C27 C28 -1.7(7)
C15 C26 C27 C28 -178.3(4)
C26 C27 C28 C29 1.0(7)
C27 C28 C29 C32 176.9(4)
C27 C28 C29 C30 1.0(7)
C28 C29 C30 C35 179.8(4)
C32 C29 C30 C35 3.7(6)
C28 C29 C30 C31 -2.4(6)
C32 C29 C30 C31 -178.5(4)
C27 C26 C31 C30 0.2(6)
C15 C26 C31 C30 176.9(4)
C35 C30 C31 C26 179.5(4)
C29 C30 C31 C26 1.8(6)
C28 C29 C32 C33 -178.4(5)
C30 C29 C32 C33 -2.5(7)
C29 C32 C33 C34 0.8(8)
C32 C33 C34 C35 -0.4(8)
C33 C34 C35 C30 1.7(8)
C31 C30 C35 C34 178.9(5)
C29 C30 C35 C34 -3.4(7)
C12 C13 C36 C37 -102.8(5)
C8 C13 C36 C37 76.4(5)
C12 C13 C36 C47 23.8(6)
C8 C13 C36 C47 -156.9(4)
C12 C13 C36 C37B -108.5(7)
C8 C13 C36 C37B 70.7(7)
C13 C36 C37 C42 -148.2(5)
C47 C36 C37 C42 85.7(6)
C37B C36 C37 C42 -6(4)
C13 C36 C37 C38 27.3(7)
C47 C36 C37 C38 -98.9(7)
C37B C36 C37 C38 170(5)
C42 C37 C38 C39 -4.4(10)
C36 C37 C38 C39 -179.9(6)
C37 C38 C39 C40 3.2(11)
C38 C39 C40 C41 -1.5(10)
C38 C39 C40 C43 179.7(7)
C39 C40 C41 C46 -176.5(7)
C43 C40 C41 C46 2.3(10)
C39 C40 C41 C42 1.0(10)
C43 C40 C41 C42 179.8(6)
C38 C37 C42 C41 3.9(10)
C36 C37 C42 C41 179.5(6)
C46 C41 C42 C37 175.1(7)
C40 C41 C42 C37 -2.3(10)
C39 C40 C43 C44 175.6(8)
C41 C40 C43 C44 -3.2(11)
C40 C43 C44 C45 2.3(13)
C43 C44 C45 C46 -0.4(12)
C44 C45 C46 C41 -0.4(12)
C40 C41 C46 C45 -0.6(11)
C42 C41 C46 C45 -178.0(7)
C37 C36 C37B C42B -9(4)
C13 C36 C37B C42B 30.7(15)
C47 C36 C37B C42B -101.2(13)
C37 C36 C37B C38B 167(5)
C13 C36 C37B C38B -152.5(9)
C47 C36 C37B C38B 75.5(11)
C42B C37B C38B C39B -4(2)
C36 C37B C38B C39B 179.1(10)
C37B C38B C39B C40B 5.4(19)
C38B C39B C40B C41B -8(2)
C38B C39B C40B C43B 175.5(13)
C39B C40B C41B C42B 8(2)
C43B C40B C41B C42B -175.1(14)
C39B C40B C41B C46B 176.8(15)
C43B C40B C41B C46B -6(2)
C38B C37B C42B C41B 5(2)
C36 C37B C42B C41B -178.7(12)
C40B C41B C42B C37B -7(2)
C46B C41B C42B C37B -175.5(15)
C39B C40B C43B C44B 175.6(16)
C41B C40B C43B C44B -1(2)
C40B C43B C44B C45B 11(3)
C43B C44B C45B C46B -12(3)
C44B C45B C46B C41B 4(2)
C42B C41B C46B C45B 173.5(16)
C40B C41B C46B C45B 5(3)
C37 C36 C47 C52 12.9(7)
C13 C36 C47 C52 -113.0(5)
C37B C36 C47 C52 21.8(8)
C37 C36 C47 C48 -164.9(5)
C13 C36 C47 C48 69.2(6)
C37B C36 C47 C48 -155.9(7)
C52 C47 C48 C49 -0.5(8)
C36 C47 C48 C49 177.4(5)
C47 C48 C49 C50 0.8(9)
C48 C49 C50 C51 0.8(9)
C48 C49 C50 C53 179.3(6)
C49 C50 C51 C56 179.6(5)
C53 C50 C51 C56 1.1(8)
C49 C50 C51 C52 -2.6(8)
C53 C50 C51 C52 178.8(5)
C48 C47 C52 C51 -1.5(7)
C36 C47 C52 C51 -179.3(4)
C56 C51 C52 C47 -179.3(5)
C50 C51 C52 C47 3.0(7)
C49 C50 C53 C54 -179.7(6)
C51 C50 C53 C54 -1.1(9)
C50 C53 C54 C55 0.5(10)
C53 C54 C55 C56 0.3(10)
C54 C55 C56 C51 -0.4(9)
C50 C51 C56 C55 -0.3(8)
C52 C51 C56 C55 -178.0(5)
C3 N7 C57 C62 85.1(5)
C6 N7 C57 C62 -95.1(5)
C3 N7 C57 C58 -91.8(5)
C6 N7 C57 C58 88.0(6)
C62 C57 C58 C59 -0.3(7)
N7 C57 C58 C59 176.4(4)
C62 C57 C58 C64 -179.2(4)
N7 C57 C58 C64 -2.6(7)
C57 C58 C59 C60 2.0(7)
C64 C58 C59 C60 -179.0(5)
C58 C59 C60 C61 -3.7(8)
C58 C59 C60 C63 180.0(5)
C59 C60 C61 C62 3.6(8)
C63 C60 C61 C62 179.9(5)
C58 C57 C62 C61 0.2(7)
N7 C57 C62 C61 -176.5(4)
C58 C57 C62 C85 -179.9(4)
N7 C57 C62 C85 3.4(6)
C60 C61 C62 C57 -1.8(7)
C60 C61 C62 C85 178.3(5)
C57 C58 C64 C75 -122.0(5)
C59 C58 C64 C75 59.1(6)
C57 C58 C64 C65 107.5(5)
C59 C58 C64 C65 -71.4(6)
C75 C64 C65 C70 -143.5(5)
C58 C64 C65 C70 -13.4(7)
C75 C64 C65 C66 42.5(6)
C58 C64 C65 C66 172.6(4)
C70 C65 C66 C67 -3.0(8)
C64 C65 C66 C67 171.3(5)
C65 C66 C67 C68 1.7(9)
C66 C67 C68 C71 178.8(6)
C66 C67 C68 C69 2.3(9)
C67 C68 C69 C74 178.5(6)
C71 C68 C69 C74 1.8(9)
C67 C68 C69 C70 -4.8(8)
C71 C68 C69 C70 178.4(5)
C66 C65 C70 C69 0.2(8)
C64 C65 C70 C69 -173.8(5)
C74 C69 C70 C65 -179.8(6)
C68 C69 C70 C65 3.7(8)
C67 C68 C71 C72 -177.8(7)
C69 C68 C71 C72 -1.3(10)
C68 C71 C72 C73 -0.3(11)
C71 C72 C73 C74 1.4(11)
C72 C73 C74 C69 -0.9(11)
C70 C69 C74 C73 -177.3(6)
C68 C69 C74 C73 -0.8(10)
C58 C64 C75 C80 96.7(5)
C65 C64 C75 C80 -132.7(4)
C58 C64 C75 C76 -81.4(6)
C65 C64 C75 C76 49.2(6)
C80 C75 C76 C77 -5.0(7)
C64 C75 C76 C77 173.1(4)
C75 C76 C77 C78 2.8(8)
C76 C77 C78 C79 0.1(7)
C76 C77 C78 C81 -175.7(5)
C77 C78 C79 C84 -179.6(5)
C81 C78 C79 C84 -3.6(7)
C77 C78 C79 C80 -0.6(7)
C81 C78 C79 C80 175.4(4)
C76 C75 C80 C79 4.5(7)
C64 C75 C80 C79 -173.7(4)
C84 C79 C80 C75 177.2(5)
C78 C79 C80 C75 -1.8(7)
C77 C78 C81 C82 177.1(5)
C79 C78 C81 C82 1.3(8)
C78 C81 C82 C83 2.0(8)
C81 C82 C83 C84 -3.0(9)
C82 C83 C84 C79 0.6(9)
C78 C79 C84 C83 2.7(8)
C80 C79 C84 C83 -176.2(5)
C57 C62 C85 C86 75.8(6)
C61 C62 C85 C86 -104.3(6)
C57 C62 C85 C86B 83.8(6)
C61 C62 C85 C86B -96.3(6)
C57 C62 C85 C96 -151.9(4)
C61 C62 C85 C96 28.0(6)
C62 C85 C86 C91 25.1(9)
C86B C85 C86 C91 -8.7(18)
C96 C85 C86 C91 -107.3(7)
C62 C85 C86 C87 -158.1(6)
C86B C85 C86 C87 168(3)
C96 C85 C86 C87 69.5(8)
C91 C86 C87 C88 0.0(12)
C85 C86 C87 C88 -176.9(7)
C86 C87 C88 C89 -1.3(12)
C87 C88 C89 C90 0.7(11)
C87 C88 C89 C92 -179.2(8)
C88 C89 C90 C95 176.3(7)
C92 C89 C90 C95 -3.8(11)
C88 C89 C90 C91 1.2(10)
C92 C89 C90 C91 -178.9(7)
C87 C86 C91 C90 2.0(11)
C85 C86 C91 C90 178.8(6)
C95 C90 C91 C86 -177.6(8)
C89 C90 C91 C86 -2.6(11)
C90 C89 C92 C93 5.5(12)
C88 C89 C92 C93 -174.6(8)
C89 C92 C93 C94 -6.1(13)
C92 C93 C94 C95 5.1(14)
C93 C94 C95 C90 -3.5(14)
C89 C90 C95 C94 2.8(12)
C91 C90 C95 C94 177.8(8)
C86 C85 C86B C91B -5.3(18)
C62 C85 C86B C91B -154.7(7)
C96 C85 C86B C91B 81.7(9)
C86 C85 C86B C87B 171(3)
C62 C85 C86B C87B 21.6(10)
C96 C85 C86B C87B -101.9(9)
C91B C86B C87B C88B -3.2(16)
C85 C86B C87B C88B -179.3(9)
C86B C87B C88B C89B 1.3(17)
C87B C88B C89B C92B -177.6(11)
C87B C88B C89B C90B 1.1(18)
C88B C89B C90B C95B -177.3(11)
C92B C89B C90B C95B 1.5(16)
C88B C89B C90B C91B -1.7(16)
C92B C89B C90B C91B 177.1(10)
C87B C86B C91B C90B 2.5(15)
C85 C86B C91B C90B 179.0(8)
C95B C90B C91B C86B 175.3(10)
C89B C90B C91B C86B -0.1(15)
C88B C89B C92B C93B -179.1(12)
C90B C89B C92B C93B 2.1(17)
C89B C92B C93B C94B -5(2)
C92B C93B C94B C95B 4(2)
C89B C90B C95B C94B -2.4(16)
C91B C90B C95B C94B -177.7(10)
C93B C94B C95B C90B -0.3(17)
C86 C85 C96 C101 30.4(7)
C62 C85 C96 C101 -105.9(5)
C86B C85 C96 C101 15.5(8)
C86 C85 C96 C97 -150.3(5)
C62 C85 C96 C97 73.3(6)
C86B C85 C96 C97 -165.3(6)
C101 C96 C97 C98 0.3(8)
C85 C96 C97 C98 -179.0(5)
C96 C97 C98 C99 0.7(9)
C97 C98 C99 C102 179.1(6)
C97 C98 C99 C100 -1.6(9)
C98 C99 C100 C105 -178.0(5)
C102 C99 C100 C105 1.4(8)
C98 C99 C100 C101 1.4(8)
C102 C99 C100 C101 -179.2(5)
C97 C96 C101 C100 -0.4(8)
C85 C96 C101 C100 178.8(5)
C105 C100 C101 C96 179.0(5)
C99 C100 C101 C96 -0.4(8)
C98 C99 C102 C103 179.4(6)
C100 C99 C102 C103 0.1(9)
C99 C102 C103 C104 -0.8(11)
C102 C103 C104 C105 0.1(12)
C103 C104 C105 C100 1.4(11)
C101 C100 C105 C104 178.5(6)
C99 C100 C105 C104 -2.2(9)

loop_
_platon_squeeze_void_nr
_platon_squeeze_void_average_x
_platon_squeeze_void_average_y
_platon_squeeze_void_average_z
_platon_squeeze_void_volume
_platon_squeeze_void_count_electrons
_platon_squeeze_void_content
1 0.500 0.500 0.000 485 101 ' '
2 0.376 0.746 0.415 124 31 ' '
3 0.623 0.254 0.585 124 31 ' '
